data_4062230
loop_
_publ_author_name
'Brian T. Sterenberg'
'Konstantin A. Udachin'
'Arthur J. Carty'

_publ_section_title
;
Terminal Aminophosphinidene Complexes of Iron, Ruthenium and Osmium
;
_journal_name_full Organometallics
_journal_page_first 3927
_journal_paper_doi 10.1021/om030386x
_journal_volume 22
_journal_year 2003
_chemical_formula_sum 'C18 H29 Al Cl4 Fe N O2 P'
_chemical_formula_weight 547.02
_space_group_IT_number 14
_symmetry_cell_setting monoclinic
_symmetry_space_group_name_Hall '-P 2ybc'
_symmetry_space_group_name_H-M 'P 1 21/c 1'
_cell_angle_alpha 90.00
_cell_angle_beta 91.7870(10)
_cell_angle_gamma 90.00
_cell_formula_units_Z 8
_cell_length_a 22.4683(10)
_cell_length_b 11.8999(5)
_cell_length_c 19.4901(8)
_cell_measurement_temperature 173(2)
_cell_volume 5208.5(4)
_diffrn_ambient_temperature 173(2)
_exptl_crystal_density_diffrn 1.395
_cod_original_sg_symbol_H-M 'P 21/c'
_cod_database_code 4062230

loop_
_symmetry_equiv_pos_as_xyz
'x, y, z'
'-x, y+1/2, -z+1/2'
'-x, -y, -z'
'x, -y-1/2, z-1/2'

loop_
_atom_site_label
_atom_site_type_symbol
_atom_site_fract_x
_atom_site_fract_y
_atom_site_fract_z
_atom_site_U_iso_or_equiv
_atom_site_adp_type
_atom_site_occupancy
_atom_site_symmetry_multiplicity
_atom_site_calc_flag
_atom_site_refinement_flags
_atom_site_disorder_assembly
_atom_site_disorder_group
Fe1 Fe 0.068858(13) 0.21006(3) 0.349865(15) 0.02627(8) Uani 1 1 d . . .
Fe2 Fe 0.648333(13) 0.24149(3) 0.958004(16) 0.02670(8) Uani 1 1 d . . .
P1 P 0.16384(2) 0.23344(5) 0.35515(3) 0.02953(13) Uani 1 1 d . . .
P2 P 0.62319(3) 0.24117(6) 0.85063(3) 0.03467(14) Uani 1 1 d . . .
O1 O 0.04716(8) 0.39888(15) 0.25687(9) 0.0460(4) Uani 1 1 d . . .
O2 O 0.07332(8) 0.03459(15) 0.24535(9) 0.0424(4) Uani 1 1 d . . .
O21 O 0.57446(8) 0.43583(16) 0.98839(11) 0.0560(5) Uani 1 1 d . . .
O22 O 0.56903(8) 0.05962(16) 0.99706(11) 0.0547(5) Uani 1 1 d . . .
N1 N 0.19933(8) 0.24312(15) 0.28380(9) 0.0267(4) Uani 1 1 d . . .
N2 N 0.55257(8) 0.24168(16) 0.82877(10) 0.0330(4) Uani 1 1 d . . .
C1 C 0.05601(10) 0.3246(2) 0.29239(12) 0.0325(5) Uani 1 1 d . . .
C2 C 0.07193(9) 0.10420(19) 0.28531(11) 0.0304(5) Uani 1 1 d . . .
C3 C 0.26649(9) 0.2518(2) 0.28964(12) 0.0341(5) Uani 1 1 d . . .
H3 H 0.2815 0.2566 0.2420 0.041 Uiso 1 1 calc R . .
C4 C 0.29282(12) 0.1463(3) 0.32244(16) 0.0565(8) Uani 1 1 d . . .
H4A H 0.2821 0.1430 0.3708 0.085 Uiso 1 1 calc R . .
H4B H 0.3363 0.1480 0.3194 0.085 Uiso 1 1 calc R . .
H4C H 0.2771 0.0800 0.2983 0.085 Uiso 1 1 calc R . .
C5 C 0.28546(12) 0.3587(3) 0.32695(16) 0.0596(8) Uani 1 1 d . . .
H5A H 0.2681 0.4239 0.3031 0.089 Uiso 1 1 calc R . .
H5B H 0.3290 0.3647 0.3277 0.089 Uiso 1 1 calc R . .
H5C H 0.2716 0.3564 0.3741 0.089 Uiso 1 1 calc R . .
C6 C 0.17424(10) 0.2431(2) 0.21233(11) 0.0333(5) Uani 1 1 d . . .
H6 H 0.1300 0.2365 0.2151 0.040 Uiso 1 1 calc R . .
C7 C 0.19588(12) 0.1410(2) 0.17293(13) 0.0466(6) Uani 1 1 d . . .
H7A H 0.2388 0.1473 0.1665 0.070 Uiso 1 1 calc R . .
H7B H 0.1751 0.1374 0.1280 0.070 Uiso 1 1 calc R . .
H7C H 0.1876 0.0725 0.1989 0.070 Uiso 1 1 calc R . .
C8 C 0.18717(13) 0.3547(2) 0.17710(15) 0.0516(7) Uani 1 1 d . . .
H8A H 0.1737 0.4168 0.2057 0.077 Uiso 1 1 calc R . .
H8B H 0.1660 0.3573 0.1324 0.077 Uiso 1 1 calc R . .
H8C H 0.2301 0.3616 0.1706 0.077 Uiso 1 1 calc R . .
C9 C 0.02385(10) 0.09385(19) 0.41201(11) 0.0302(5) Uani 1 1 d . . .
C10 C -0.01589(10) 0.1808(2) 0.39089(11) 0.0316(5) Uani 1 1 d . . .
C11 C 0.00806(11) 0.2846(2) 0.41764(12) 0.0364(5) Uani 1 1 d . . .
C12 C 0.06299(11) 0.2599(2) 0.45433(12) 0.0363(5) Uani 1 1 d . . .
C13 C 0.07261(10) 0.1428(2) 0.45083(11) 0.0335(5) Uani 1 1 d . . .
C14 C 0.01519(12) -0.0294(2) 0.40124(13) 0.0411(6) Uani 1 1 d . . .
H14A H 0.0017 -0.0638 0.4437 0.062 Uiso 1 1 calc R . .
H14B H 0.0529 -0.0636 0.3885 0.062 Uiso 1 1 calc R . .
H14C H -0.0148 -0.0417 0.3644 0.062 Uiso 1 1 calc R . .
C15 C -0.07389(10) 0.1663(3) 0.35159(14) 0.0450(6) Uani 1 1 d . . .
H15A H -0.0716 0.1002 0.3218 0.067 Uiso 1 1 calc R . .
H15B H -0.0819 0.2332 0.3234 0.067 Uiso 1 1 calc R . .
H15C H -0.1061 0.1561 0.3838 0.067 Uiso 1 1 calc R . .
C16 C -0.02080(14) 0.3973(2) 0.41231(16) 0.0537(7) Uani 1 1 d . . .
H16A H -0.0469 0.4000 0.3711 0.081 Uiso 1 1 calc R . .
H16B H 0.0099 0.4554 0.4094 0.081 Uiso 1 1 calc R . .
H16C H -0.0444 0.4105 0.4530 0.081 Uiso 1 1 calc R . .
C17 C 0.09953(14) 0.3422(3) 0.49582(14) 0.0557(8) Uani 1 1 d . . .
H17A H 0.0855 0.3440 0.5429 0.084 Uiso 1 1 calc R . .
H17B H 0.0955 0.4172 0.4754 0.084 Uiso 1 1 calc R . .
H17C H 0.1414 0.3193 0.4963 0.084 Uiso 1 1 calc R . .
C18 C 0.12230(12) 0.0766(3) 0.48617(13) 0.0502(7) Uani 1 1 d . . .
H18A H 0.1584 0.1227 0.4891 0.075 Uiso 1 1 calc R . .
H18B H 0.1301 0.0084 0.4598 0.075 Uiso 1 1 calc R . .
H18C H 0.1105 0.0560 0.5325 0.075 Uiso 1 1 calc R . .
C21 C 0.60162(10) 0.3590(2) 0.97558(13) 0.0352(5) Uani 1 1 d . . .
C22 C 0.59806(10) 0.1325(2) 0.98086(13) 0.0363(5) Uani 1 1 d . . .
C23 C 0.53661(11) 0.2411(2) 0.75264(12) 0.0391(5) Uani 1 1 d . . .
H23 H 0.4923 0.2352 0.7478 0.047 Uiso 1 1 calc R . .
C24 C 0.56267(14) 0.1389(2) 0.71759(14) 0.0527(7) Uani 1 1 d . . .
H24A H 0.6062 0.1437 0.7197 0.079 Uiso 1 1 calc R . .
H24B H 0.5486 0.1367 0.6695 0.079 Uiso 1 1 calc R . .
H24C H 0.5500 0.0705 0.7410 0.079 Uiso 1 1 calc R . .
C25 C 0.55471(13) 0.3516(2) 0.71961(13) 0.0460(6) Uani 1 1 d . . .
H25A H 0.5365 0.4144 0.7438 0.069 Uiso 1 1 calc R . .
H25B H 0.5411 0.3523 0.6713 0.069 Uiso 1 1 calc R . .
H25C H 0.5981 0.3591 0.7224 0.069 Uiso 1 1 calc R . .
C26 C 0.50094(10) 0.2435(2) 0.87488(13) 0.0378(5) Uani 1 1 d . . .
H26 H 0.5176 0.2452 0.9231 0.045 Uiso 1 1 calc R . .
C27 C 0.46458(13) 0.1361(3) 0.86726(15) 0.0573(8) Uani 1 1 d . . .
H27A H 0.4449 0.1342 0.8217 0.086 Uiso 1 1 calc R . .
H27B H 0.4344 0.1341 0.9025 0.086 Uiso 1 1 calc R . .
H27C H 0.4910 0.0709 0.8727 0.086 Uiso 1 1 calc R . .
C28 C 0.46472(12) 0.3503(3) 0.86441(15) 0.0549(8) Uani 1 1 d . . .
H28A H 0.4909 0.4158 0.8697 0.082 Uiso 1 1 calc R . .
H28B H 0.4337 0.3538 0.8986 0.082 Uiso 1 1 calc R . .
H28C H 0.4462 0.3503 0.8182 0.082 Uiso 1 1 calc R . .
C29 C 0.72107(9) 0.13578(19) 0.98575(12) 0.0332(5) Uani 1 1 d . . .
C30 C 0.70893(10) 0.2099(2) 1.04180(12) 0.0335(5) Uani 1 1 d . . .
C31 C 0.71664(10) 0.32119(19) 1.01837(13) 0.0343(5) Uani 1 1 d . . .
C32 C 0.73279(9) 0.3174(2) 0.94778(13) 0.0340(5) Uani 1 1 d . . .
C33 C 0.73681(9) 0.20164(19) 0.92868(12) 0.0326(5) Uani 1 1 d . . .
C34 C 0.72386(12) 0.0098(2) 0.98983(14) 0.0453(6) Uani 1 1 d . . .
H34A H 0.7152 -0.0223 0.9443 0.068 Uiso 1 1 calc R . .
H34B H 0.6944 -0.0173 1.0220 0.068 Uiso 1 1 calc R . .
H34C H 0.7638 -0.0134 1.0059 0.068 Uiso 1 1 calc R . .
C35 C 0.69408(12) 0.1754(2) 1.11341(13) 0.0460(6) Uani 1 1 d . . .
H35A H 0.7310 0.1618 1.1403 0.069 Uiso 1 1 calc R . .
H35B H 0.6702 0.1064 1.1116 0.069 Uiso 1 1 calc R . .
H35C H 0.6713 0.2353 1.1350 0.069 Uiso 1 1 calc R . .
C36 C 0.71330(12) 0.4255(2) 1.06151(14) 0.0464(6) Uani 1 1 d . . .
H36A H 0.6833 0.4153 1.0964 0.070 Uiso 1 1 calc R . .
H36B H 0.7023 0.4896 1.0322 0.070 Uiso 1 1 calc R . .
H36C H 0.7522 0.4397 1.0841 0.070 Uiso 1 1 calc R . .
C37 C 0.74965(11) 0.4162(2) 0.90492(15) 0.0452(6) Uani 1 1 d . . .
H37A H 0.7919 0.4337 0.9134 0.068 Uiso 1 1 calc R . .
H37B H 0.7254 0.4813 0.9171 0.068 Uiso 1 1 calc R . .
H37C H 0.7427 0.3983 0.8563 0.068 Uiso 1 1 calc R . .
C38 C 0.75910(11) 0.1579(2) 0.86230(14) 0.0468(6) Uani 1 1 d . . .
H38A H 0.8021 0.1450 0.8668 0.070 Uiso 1 1 calc R . .
H38B H 0.7508 0.2129 0.8258 0.070 Uiso 1 1 calc R . .
H38C H 0.7390 0.0870 0.8508 0.070 Uiso 1 1 calc R . .
Al1 Al 0.88507(3) 0.19728(6) 0.12644(4) 0.03818(17) Uani 1 1 d . . .
Al2 Al 0.61596(3) 0.73544(6) 0.89574(4) 0.03660(16) Uani 1 1 d . . .
Cl1 Cl 0.97847(3) 0.18832(6) 0.14903(4) 0.0566(2) Uani 1 1 d . . .
Cl2 Cl 0.87179(3) 0.24250(7) 0.02141(4) 0.05534(19) Uani 1 1 d . . .
Cl3 Cl 0.84629(4) 0.03678(6) 0.14386(5) 0.0698(2) Uani 1 1 d . . .
Cl4 Cl 0.84404(4) 0.32088(7) 0.18801(4) 0.0620(2) Uani 1 1 d . . .
Cl5 Cl 0.68921(4) 0.71902(6) 0.96783(4) 0.0569(2) Uani 1 1 d . . .
Cl6 Cl 0.62497(3) 0.88797(6) 0.83870(4) 0.05399(18) Uani 1 1 d . . .
Cl7 Cl 0.61826(3) 0.59709(7) 0.82621(4) 0.05541(18) Uani 1 1 d . . .
Cl8 Cl 0.53385(4) 0.73791(8) 0.94603(4) 0.0674(2) Uani 1 1 d . . .

loop_
_atom_site_aniso_label
_atom_site_aniso_U_11
_atom_site_aniso_U_22
_atom_site_aniso_U_33
_atom_site_aniso_U_23
_atom_site_aniso_U_13
_atom_site_aniso_U_12
Fe1 0.02562(15) 0.02971(16) 0.02347(15) -0.00030(12) 0.00090(11) -0.00059(12)
Fe2 0.02370(14) 0.02612(16) 0.03028(16) 0.00060(12) 0.00068(12) -0.00004(11)
P1 0.0260(3) 0.0398(3) 0.0227(3) 0.0009(2) 0.0005(2) -0.0014(2)
P2 0.0264(3) 0.0479(4) 0.0298(3) 0.0011(3) 0.0019(2) -0.0019(2)
O1 0.0530(11) 0.0409(10) 0.0438(10) 0.0099(8) -0.0017(8) 0.0084(8)
O2 0.0505(10) 0.0382(10) 0.0386(10) -0.0081(8) -0.0002(8) 0.0000(8)
O21 0.0441(10) 0.0432(11) 0.0807(15) -0.0103(10) 0.0009(10) 0.0122(9)
O22 0.0441(10) 0.0443(11) 0.0760(14) 0.0169(10) 0.0062(10) -0.0108(9)
N1 0.0267(8) 0.0302(9) 0.0232(9) 0.0016(7) 0.0018(7) 0.0012(7)
N2 0.0291(9) 0.0414(11) 0.0282(10) 0.0021(8) -0.0015(8) -0.0027(8)
C1 0.0290(11) 0.0359(12) 0.0327(12) -0.0014(10) 0.0007(9) 0.0019(9)
C2 0.0283(11) 0.0343(12) 0.0287(11) 0.0028(10) 0.0004(9) -0.0008(9)
C3 0.0248(10) 0.0468(14) 0.0307(12) -0.0002(10) 0.0041(9) -0.0003(9)
C4 0.0361(14) 0.079(2) 0.0545(18) 0.0202(16) 0.0032(12) 0.0175(14)
C5 0.0375(14) 0.079(2) 0.0624(19) -0.0281(17) 0.0098(13) -0.0215(14)
C6 0.0318(11) 0.0443(14) 0.0239(11) 0.0035(10) 0.0008(9) 0.0038(10)
C7 0.0440(14) 0.0621(18) 0.0337(14) -0.0134(12) 0.0016(11) 0.0000(12)
C8 0.0527(16) 0.0579(18) 0.0441(16) 0.0227(13) 0.0017(13) 0.0048(13)
C9 0.0325(11) 0.0348(12) 0.0237(11) 0.0018(9) 0.0058(9) -0.0014(9)
C10 0.0286(11) 0.0366(13) 0.0299(12) 0.0008(9) 0.0060(9) -0.0003(9)
C11 0.0412(13) 0.0330(12) 0.0359(13) -0.0023(10) 0.0144(10) 0.0027(10)
C12 0.0387(12) 0.0447(14) 0.0260(11) -0.0075(10) 0.0089(9) -0.0090(10)
C13 0.0317(11) 0.0465(14) 0.0225(11) 0.0038(10) 0.0028(9) -0.0016(10)
C14 0.0497(14) 0.0354(13) 0.0387(14) 0.0028(11) 0.0078(11) -0.0053(11)
C15 0.0265(11) 0.0634(18) 0.0450(15) 0.0019(13) 0.0003(11) 0.0012(11)
C16 0.0620(18) 0.0372(15) 0.0633(19) -0.0015(13) 0.0258(15) 0.0090(13)
C17 0.0632(18) 0.067(2) 0.0377(15) -0.0204(14) 0.0108(13) -0.0222(15)
C18 0.0408(14) 0.076(2) 0.0330(14) 0.0181(13) -0.0039(11) 0.0015(13)
C21 0.0279(11) 0.0350(13) 0.0427(14) -0.0004(10) -0.0010(10) -0.0009(9)
C22 0.0314(11) 0.0367(13) 0.0407(13) 0.0029(10) 0.0004(10) 0.0020(10)
C23 0.0397(12) 0.0488(15) 0.0283(12) 0.0016(10) -0.0049(10) -0.0051(11)
C24 0.076(2) 0.0448(16) 0.0370(15) -0.0043(12) -0.0053(14) -0.0044(14)
C25 0.0600(17) 0.0452(15) 0.0326(13) 0.0049(11) -0.0015(12) 0.0008(12)
C26 0.0270(11) 0.0540(15) 0.0323(12) 0.0029(11) -0.0003(9) -0.0053(10)
C27 0.0439(15) 0.081(2) 0.0463(16) 0.0042(15) -0.0008(13) -0.0249(15)
C28 0.0374(14) 0.081(2) 0.0465(16) 0.0085(15) 0.0003(12) 0.0175(14)
C29 0.0258(10) 0.0307(12) 0.0429(13) -0.0001(10) -0.0033(9) 0.0037(8)
C30 0.0277(10) 0.0355(12) 0.0370(13) 0.0007(10) -0.0055(9) 0.0018(9)
C31 0.0270(11) 0.0321(12) 0.0432(14) -0.0058(10) -0.0069(10) 0.0000(9)
C32 0.0232(10) 0.0329(12) 0.0456(14) 0.0020(10) -0.0027(9) -0.0021(8)
C33 0.0235(10) 0.0335(12) 0.0407(13) -0.0007(10) -0.0002(9) 0.0021(8)
C34 0.0512(15) 0.0279(12) 0.0564(17) -0.0002(11) -0.0035(13) 0.0050(11)
C35 0.0478(15) 0.0538(16) 0.0364(14) 0.0034(12) -0.0019(12) 0.0030(12)
C36 0.0518(15) 0.0349(14) 0.0518(16) -0.0117(12) -0.0098(13) 0.0003(11)
C37 0.0348(12) 0.0394(14) 0.0614(17) 0.0114(12) 0.0034(12) -0.0065(10)
C38 0.0367(13) 0.0584(17) 0.0457(15) -0.0056(13) 0.0070(11) 0.0083(12)
Al1 0.0395(4) 0.0320(4) 0.0426(4) 0.0009(3) -0.0061(3) 0.0000(3)
Al2 0.0395(4) 0.0422(4) 0.0281(4) 0.0005(3) 0.0013(3) 0.0010(3)
Cl1 0.0460(4) 0.0423(4) 0.0797(5) 0.0009(3) -0.0251(4) 0.0025(3)
Cl2 0.0436(3) 0.0835(5) 0.0386(4) 0.0034(3) -0.0046(3) 0.0028(3)
Cl3 0.0624(5) 0.0393(4) 0.1072(7) 0.0145(4) -0.0054(5) -0.0091(3)
Cl4 0.0657(5) 0.0611(5) 0.0595(5) -0.0186(4) 0.0067(4) 0.0031(4)
Cl5 0.0720(5) 0.0409(4) 0.0560(4) 0.0017(3) -0.0284(4) 0.0008(3)
Cl6 0.0580(4) 0.0534(4) 0.0507(4) 0.0176(3) 0.0030(3) 0.0059(3)
Cl7 0.0612(4) 0.0591(4) 0.0459(4) -0.0174(3) 0.0006(3) -0.0030(3)
Cl8 0.0591(4) 0.0965(7) 0.0480(4) 0.0046(4) 0.0243(3) 0.0052(4)

loop_
_geom_bond_atom_site_label_1
_geom_bond_atom_site_label_2
_geom_bond_distance
_geom_bond_site_symmetry_2
_geom_bond_publ_flag
Fe1 C1 1.782(2) . ?
Fe1 C2 1.783(2) . ?
Fe1 C9 2.116(2) . ?
Fe1 C10 2.117(2) . ?
Fe1 C13 2.123(2) . ?
Fe1 C11 2.124(2) . ?
Fe1 C12 2.129(2) . ?
Fe1 P1 2.1515(6) . ?
Fe2 C22 1.785(2) . ?
Fe2 C21 1.788(2) . ?
Fe2 C32 2.117(2) . ?
Fe2 C29 2.119(2) . ?
Fe2 C30 2.127(2) . ?
Fe2 C31 2.128(2) . ?
Fe2 C33 2.139(2) . ?
Fe2 P2 2.1505(7) . ?
P1 N1 1.6285(18) . ?
P2 N2 1.6300(19) . ?
O1 C1 1.136(3) . ?
O2 C2 1.138(3) . ?
O21 C21 1.132(3) . ?
O22 C22 1.136(3) . ?
N1 C6 1.486(3) . ?
N1 C3 1.513(3) . ?
N2 C26 1.490(3) . ?
N2 C23 1.516(3) . ?
C3 C5 1.519(4) . ?
C3 C4 1.520(4) . ?
C6 C7 1.526(3) . ?
C6 C8 1.527(3) . ?
C9 C10 1.419(3) . ?
C9 C13 1.435(3) . ?
C9 C14 1.493(3) . ?
C10 C11 1.438(3) . ?
C10 C15 1.501(3) . ?
C11 C12 1.437(4) . ?
C11 C16 1.492(3) . ?
C12 C13 1.412(3) . ?
C12 C17 1.498(3) . ?
C13 C18 1.514(3) . ?
C23 C24 1.521(4) . ?
C23 C25 1.525(4) . ?
C26 C28 1.520(4) . ?
C26 C27 1.522(4) . ?
C29 C33 1.415(3) . ?
C29 C30 1.436(3) . ?
C29 C34 1.503(3) . ?
C30 C31 1.414(3) . ?
C30 C35 1.502(3) . ?
C31 C32 1.434(3) . ?
C31 C36 1.503(3) . ?
C32 C33 1.431(3) . ?
C32 C37 1.498(3) . ?
C33 C38 1.495(3) . ?
Al1 Cl4 2.1264(11) . ?
Al1 Cl2 2.1287(10) . ?
Al1 Cl3 2.1309(11) . ?
Al1 Cl1 2.1335(10) . ?
Al2 Cl8 2.1163(11) . ?
Al2 Cl7 2.1341(10) . ?
Al2 Cl5 2.1393(10) . ?
Al2 Cl6 2.1414(10) . ?
